data_7110428
loop_
_publ_author_name
'Carlucci, Lucia'
'Ciani, Gianfranco'
'Proserpio, Davide M.'

_publ_section_title
;
 A new type of supramolecular entanglement in the silver(I) coordination
 polymer [Ag2(bpethy)5](BF4)2 [bpethy = 1,2-bis(4-pyridyl)ethyne]
;
_journal_issue 5
_journal_name_full 'Chemical Communications'
_journal_page_first 449
_journal_paper_doi 10.1039/a809361j
_journal_year 1999
_chemical_formula_sum 'C60 H40 Ag2 B2 F8 N10'
_chemical_formula_weight 1290.38
_space_group_IT_number 2
_symmetry_cell_setting triclinic
_symmetry_space_group_name_Hall '-P 1'
_symmetry_space_group_name_H-M 'P -1'
_atom_sites_solution_hydrogens geom
_atom_sites_solution_primary direct
_atom_sites_solution_secondary difmap
_cell_angle_alpha 80.650(10)
_cell_angle_beta 69.110(10)
_cell_angle_gamma 69.660(10)
_cell_formula_units_Z 1
_cell_length_a 10.3970(10)
_cell_length_b 11.1090(10)
_cell_length_c 13.696(2)
_cell_measurement_reflns_used 5886
_cell_measurement_temperature 293(2)
_cell_measurement_theta_max 31
_cell_measurement_theta_min 2
_cell_volume 1384.4(3)
_computing_molecular_graphics SCHAKAL
_computing_structure_refinement 'SHELXL-97 (Sheldrick, 1997)'
_computing_structure_solution SIR92
_diffrn_ambient_temperature 293(2)
_diffrn_detector_type CCD_plate
_diffrn_measured_fraction_theta_full 0.974
_diffrn_measured_fraction_theta_max 0.974
_diffrn_measurement_device SMART
_diffrn_measurement_method omega-scan
_diffrn_radiation_monochromator graphite
_diffrn_radiation_source 'fine-focus sealed tube'
_diffrn_radiation_type MoK\a
_diffrn_radiation_wavelength 0.71073
_diffrn_reflns_av_R_equivalents 0.0251
_diffrn_reflns_av_sigmaI/netI 0.0433
_diffrn_reflns_limit_h_max 14
_diffrn_reflns_limit_h_min -14
_diffrn_reflns_limit_k_max 15
_diffrn_reflns_limit_k_min -15
_diffrn_reflns_limit_l_max 19
_diffrn_reflns_limit_l_min -19
_diffrn_reflns_number 21682
_diffrn_reflns_theta_full 30.52
_diffrn_reflns_theta_max 30.52
_diffrn_reflns_theta_min 1.59
_diffrn_standards_decay_% 0
_exptl_absorpt_coefficient_mu 0.784
_exptl_absorpt_correction_T_max 1.00
_exptl_absorpt_correction_T_min 0.83
_exptl_absorpt_correction_type sadabs
_exptl_crystal_colour colourless
_exptl_crystal_density_diffrn 1.548
_exptl_crystal_density_method 'not measured'
_exptl_crystal_description column
_exptl_crystal_F_000 646
_exptl_crystal_size_max 0.300
_exptl_crystal_size_mid 0.10
_exptl_crystal_size_min 0.08
_refine_diff_density_max 0.683
_refine_diff_density_min -0.666
_refine_diff_density_rms 0.063
_refine_ls_extinction_method none
_refine_ls_goodness_of_fit_all 0.902
_refine_ls_hydrogen_treatment mixed
_refine_ls_matrix_type full
_refine_ls_number_parameters 383
_refine_ls_number_reflns 8249
_refine_ls_number_restraints 87
_refine_ls_restrained_S_all 0.998
_refine_ls_R_factor_all 0.0656
_refine_ls_R_factor_obs 0.0373
_refine_ls_shift/su_max 0.061
_refine_ls_shift/su_mean 0.003
_refine_ls_structure_factor_coef Fsqd
_refine_ls_weighting_details 'calc w=1/[\s^2^(Fo^2^)+(0.0634P)^2^] where P=(Fo^2^+2Fc^2^)/3'
_refine_ls_weighting_scheme calc
_refine_ls_wR_factor_all 0.1042
_refine_ls_wR_factor_obs 0.0978
_reflns_number_observed 5299
_reflns_number_total 8249
_reflns_observed_criterion >2sigma(I)
_cod_data_source_file 809361jsup1.cif
_cod_data_source_block 1
_cod_depositor_comments
;
The following automatic conversions were performed:

'_symmetry_cell_setting' tag value 'Trilinic' was replaced with
'triclinic' value as specified in the replacement file
'/home/robertas/cod-tools/perl-scripts/inputs/replacement_values.lst'.

Automatic conversion script
Id: cif_fix_values 3143 2015-03-26 13:38:13Z robertas 
;
_cod_original_sg_symbol_H-M 'P-1 (2)'
_cod_database_code 7110428
_exptl_absorpt_correction_nazim 2.63
_diffrn_measurement_domega 0.30
_diffrn_measurement_rtime 15

loop_
_symmetry_equiv_pos_as_xyz
'x, y, z'
'-x, -y, -z'

loop_
_atom_site_label
_atom_site_type_symbol
_atom_site_fract_x
_atom_site_fract_y
_atom_site_fract_z
_atom_site_U_iso_or_equiv
_atom_site_adp_type
_atom_site_occupancy
_atom_site_symmetry_multiplicity
_atom_site_calc_flag
_atom_site_refinement_flags
_atom_site_disorder_assembly
_atom_site_disorder_group
Ag Ag -0.04475(2) 0.25454(3) 0.647208(15) 0.05543(10) Uani 1 1 d . . .
N1C N -0.1825(2) 0.1639(3) 0.58660(18) 0.0509(6) Uani 1 1 d . . .
C1C C -0.3662(3) 0.0697(3) 0.5356(2) 0.0471(7) Uani 1 1 d . . .
C2C C -0.4611(3) 0.0213(3) 0.5103(2) 0.0561(8) Uani 1 1 d . . .
C5C C -0.3762(4) 0.1981(3) 0.5198(3) 0.0639(9) Uani 1 1 d . . .
H5C H -0.4452 0.2554 0.4919 0.077 Uiso 1 1 calc R . .
C6C C -0.2830(4) 0.2409(3) 0.5457(3) 0.0600(8) Uani 1 1 d . . .
H6C H -0.2907 0.3276 0.5340 0.072 Uiso 1 1 calc R . .
C7C C -0.1755(3) 0.0416(3) 0.6036(3) 0.0617(8) Uani 1 1 d . . .
H7C H -0.1065 -0.0134 0.6325 0.074 Uiso 1 1 calc R . .
C8C C -0.2647(4) -0.0091(3) 0.5808(3) 0.0597(8) Uani 1 1 d . . .
H8C H -0.2566 -0.0956 0.5958 0.072 Uiso 1 1 calc R . .
N1B N -0.2227(2) 0.3173(2) 0.80434(15) 0.0385(5) Uani 1 1 d . . .
N2B N -0.9165(2) 0.3424(2) 1.49603(15) 0.0409(5) Uani 1 1 d . . .
C1B C -0.4310(3) 0.3427(2) 1.00338(18) 0.0370(5) Uani 1 1 d . . .
C2B C -0.5376(3) 0.3559(2) 1.10552(19) 0.0397(5) Uani 1 1 d . . .
C3B C -0.6249(3) 0.3642(2) 1.19062(19) 0.0405(6) Uani 1 1 d . . .
C4B C -0.7273(3) 0.3648(2) 1.29409(18) 0.0380(5) Uani 1 1 d . . .
C5B C -0.3621(3) 0.3351(2) 0.81797(18) 0.0398(5) Uani 1 1 d . . .
H5B H -0.3884 0.3384 0.7592 0.048 Uiso 1 1 calc R . .
C6B C -0.4684(3) 0.3487(2) 0.91423(19) 0.0406(6) Uani 1 1 d . . .
H6B H -0.5640 0.3617 0.9197 0.049 Uiso 1 1 calc R . .
C7B C -0.1879(3) 0.3129(3) 0.89039(19) 0.0432(6) Uani 1 1 d . . .
H7B H -0.0916 0.3007 0.8825 0.052 Uiso 1 1 calc R . .
C8B C -0.2869(3) 0.3255(3) 0.99024(19) 0.0431(6) Uani 1 1 d . . .
H8B H -0.2578 0.3226 1.0476 0.052 Uiso 1 1 calc R . .
C9B C -0.9555(3) 0.3518(3) 1.4112(2) 0.0468(6) Uani 1 1 d . . .
H9B H -1.0482 0.3506 1.4208 0.056 Uiso 1 1 calc R . .
C10B C -0.8658(3) 0.3631(3) 1.31039(19) 0.0458(6) Uani 1 1 d . . .
H10B H -0.8980 0.3696 1.2540 0.055 Uiso 1 1 calc R . .
C11B C -0.7858(3) 0.3517(3) 1.47960(19) 0.0488(7) Uani 1 1 d . . .
H11B H -0.7586 0.3506 1.5376 0.059 Uiso 1 1 calc R . .
C12B C -0.6888(3) 0.3629(3) 1.3817(2) 0.0475(6) Uani 1 1 d . . .
H12B H -0.5989 0.3691 1.3745 0.057 Uiso 1 1 calc R . .
N1A N 0.1477(2) 0.1314(2) 0.71723(17) 0.0483(6) Uani 1 1 d . . .
N2A N 0.9614(3) -0.1567(3) 0.9724(2) 0.0619(7) Uani 1 1 d . . .
C1A C 0.3787(3) 0.0258(3) 0.7967(2) 0.0455(6) Uani 1 1 d . . .
C2A C 0.4980(3) -0.0262(3) 0.8370(2) 0.0503(7) Uani 1 1 d . . .
C3A C 0.5990(3) -0.0626(3) 0.8684(2) 0.0493(6) Uani 1 1 d . . .
C4A C 0.7218(3) -0.0983(3) 0.9040(2) 0.0429(6) Uani 1 1 d . . .
C5A C 0.2113(3) 0.2053(3) 0.7393(2) 0.0492(7) Uani 1 1 d . . .
H5A H 0.1760 0.2938 0.7280 0.059 Uiso 1 1 calc R . .
C6A C 0.3255(3) 0.1574(3) 0.7778(2) 0.0478(6) Uani 1 1 d . . .
H6A H 0.3667 0.2124 0.7911 0.057 Uiso 1 1 calc R . .
C7A C 0.1990(3) 0.0054(3) 0.7353(2) 0.0504(7) Uani 1 1 d . . .
H7A H 0.1564 -0.0473 0.7204 0.060 Uiso 1 1 calc R . .
C8A C 0.3124(3) -0.0518(3) 0.7753(2) 0.0503(7) Uani 1 1 d . . .
H8A H 0.3437 -0.1403 0.7877 0.060 Uiso 1 1 calc R . .
C9A C 0.8957(4) -0.0382(4) 0.9419(3) 0.0669(9) Uani 1 1 d . . .
H9A H 0.9310 0.0268 0.9452 0.080 Uiso 1 1 calc R . .
C10A C 0.7809(4) -0.0050(3) 0.9064(3) 0.0609(8) Uani 1 1 d . . .
H10A H 0.7424 0.0794 0.8840 0.073 Uiso 1 1 calc R . .
C11A C 0.9058(4) -0.2465(3) 0.9683(3) 0.0640(9) Uani 1 1 d . . .
H11A H 0.9491 -0.3304 0.9890 0.077 Uiso 1 1 calc R . .
C12A C 0.7875(3) -0.2229(3) 0.9353(2) 0.0514(7) Uani 1 1 d . . .
H12A H 0.7529 -0.2892 0.9341 0.062 Uiso 1 1 calc R . .
B B 0.2748(4) -0.4513(4) 0.7294(3) 0.0746(12) Uani 1 1 d D . .
F1 F 0.2415(6) -0.5119(4) 0.8203(3) 0.207(2) Uani 1 1 d D A .
F2 F 0.2081(8) -0.4701(6) 0.6751(5) 0.200(4) Uani 0.716(9) 1 d PD A 1
F3 F 0.2625(11) -0.3351(5) 0.7357(5) 0.233(5) Uani 0.716(9) 1 d PD A 1
F4 F 0.4157(5) -0.5149(9) 0.6822(6) 0.276(6) Uani 0.716(9) 1 d PD A 1
F2B F 0.3675(11) -0.3972(11) 0.7262(8) 0.111(5) Uiso 0.284(9) 1 d PD A 2
F3B F 0.1562(8) -0.3533(9) 0.7256(8) 0.117(5) Uiso 0.284(9) 1 d PD A 2
F4B F 0.3147(14) -0.5165(9) 0.6498(6) 0.127(5) Uiso 0.284(9) 1 d PD A 2

loop_
_atom_site_aniso_label
_atom_site_aniso_U_11
_atom_site_aniso_U_22
_atom_site_aniso_U_33
_atom_site_aniso_U_23
_atom_site_aniso_U_13
_atom_site_aniso_U_12
Ag 0.03650(12) 0.1044(2) 0.02988(11) -0.00065(10) -0.00758(8) -0.03181(12)
N1C 0.0460(13) 0.0714(18) 0.0474(13) -0.0079(11) -0.0162(10) -0.0294(12)
C1C 0.0405(14) 0.070(2) 0.0397(13) -0.0109(13) -0.0093(11) -0.0279(13)
C2C 0.0503(17) 0.077(2) 0.0518(16) -0.0130(15) -0.0116(13) -0.0329(15)
C5C 0.063(2) 0.075(2) 0.075(2) 0.0154(17) -0.0419(17) -0.0350(17)
C6C 0.0635(19) 0.0610(19) 0.073(2) 0.0086(16) -0.0334(17) -0.0343(16)
C7C 0.0524(18) 0.068(2) 0.076(2) -0.0071(17) -0.0329(16) -0.0180(16)
C8C 0.0588(18) 0.0567(19) 0.072(2) -0.0089(16) -0.0241(16) -0.0227(15)
N1B 0.0332(10) 0.0458(12) 0.0305(9) -0.0013(8) -0.0072(8) -0.0084(9)
N2B 0.0375(11) 0.0501(13) 0.0293(9) 0.0007(9) -0.0047(8) -0.0141(10)
C1B 0.0373(12) 0.0359(13) 0.0307(11) -0.0005(9) -0.0038(9) -0.0110(10)
C2B 0.0408(13) 0.0403(14) 0.0335(12) 0.0005(10) -0.0059(10) -0.0145(11)
C3B 0.0389(13) 0.0433(15) 0.0341(12) 0.0011(10) -0.0054(10) -0.0148(11)
C4B 0.0381(12) 0.0401(14) 0.0301(11) 0.0006(10) -0.0041(9) -0.0134(11)
C5B 0.0364(12) 0.0497(15) 0.0319(11) -0.0036(10) -0.0099(10) -0.0120(11)
C6B 0.0329(12) 0.0489(15) 0.0374(12) -0.0024(11) -0.0072(10) -0.0138(11)
C7B 0.0318(12) 0.0586(17) 0.0344(12) -0.0029(11) -0.0081(10) -0.0109(12)
C8B 0.0380(13) 0.0557(17) 0.0312(11) -0.0013(11) -0.0103(10) -0.0108(12)
C9B 0.0330(13) 0.0652(18) 0.0377(13) 0.0036(12) -0.0082(10) -0.0160(12)
C10B 0.0398(13) 0.0633(18) 0.0317(12) 0.0028(11) -0.0098(10) -0.0171(13)
C11B 0.0482(15) 0.0723(19) 0.0305(12) 0.0013(12) -0.0097(11) -0.0290(14)
C12B 0.0404(14) 0.0680(19) 0.0369(13) 0.0029(12) -0.0085(11) -0.0268(13)
N1A 0.0354(11) 0.0674(17) 0.0414(12) 0.0018(11) -0.0157(9) -0.0136(11)
N2A 0.0503(14) 0.0758(19) 0.0722(18) -0.0026(14) -0.0349(13) -0.0195(14)
C1A 0.0356(13) 0.0609(18) 0.0400(13) -0.0003(12) -0.0154(10) -0.0129(12)
C2A 0.0424(14) 0.0609(18) 0.0519(16) -0.0006(13) -0.0214(12) -0.0155(13)
C3A 0.0430(15) 0.0572(18) 0.0527(16) -0.0033(13) -0.0214(12) -0.0154(13)
C4A 0.0358(13) 0.0553(17) 0.0434(13) -0.0033(12) -0.0203(11) -0.0130(12)
C5A 0.0436(15) 0.0552(17) 0.0449(14) 0.0000(13) -0.0159(12) -0.0102(13)
C6A 0.0426(14) 0.0606(19) 0.0454(14) -0.0021(13) -0.0175(12) -0.0191(13)
C7A 0.0413(14) 0.066(2) 0.0509(15) -0.0013(14) -0.0197(12) -0.0212(14)
C8A 0.0450(15) 0.0549(17) 0.0552(16) 0.0024(13) -0.0235(13) -0.0152(13)
C9A 0.065(2) 0.071(2) 0.089(3) 0.0035(19) -0.0427(19) -0.0344(18)
C10A 0.066(2) 0.0510(18) 0.082(2) 0.0079(16) -0.0427(18) -0.0229(15)
C11A 0.064(2) 0.060(2) 0.077(2) -0.0007(17) -0.0431(18) -0.0111(16)
C12A 0.0521(16) 0.0523(17) 0.0611(17) 0.0013(14) -0.0313(14) -0.0181(14)
B 0.082(3) 0.075(3) 0.082(3) 0.009(2) -0.046(3) -0.029(2)
F1 0.303(7) 0.177(4) 0.152(4) 0.054(3) -0.079(4) -0.111(4)
F2 0.242(7) 0.160(5) 0.322(9) 0.044(5) -0.251(7) -0.071(5)
F3 0.355(14) 0.107(4) 0.220(7) -0.048(4) -0.010(7) -0.121(7)
F4 0.090(4) 0.358(12) 0.349(12) -0.126(10) -0.084(6) 0.031(5)

loop_
_atom_type_symbol
_atom_type_description
_atom_type_scat_dispersion_real
_atom_type_scat_dispersion_imag
_atom_type_scat_source
C C 0.0033 0.0016 'International Tables Vol C Tables 4.2.6.8 and 6.1.1.4'
H H 0.0000 0.0000 'International Tables Vol C Tables 4.2.6.8 and 6.1.1.4'
B B 0.0013 0.0007 'International Tables Vol C Tables 4.2.6.8 and 6.1.1.4'
N N 0.0061 0.0033 'International Tables Vol C Tables 4.2.6.8 and 6.1.1.4'
F F 0.0171 0.0103 'International Tables Vol C Tables 4.2.6.8 and 6.1.1.4'
Ag Ag -0.8971 1.1015 'International Tables Vol C Tables 4.2.6.8 and 6.1.1.4'

loop_
_geom_angle_atom_site_label_1
_geom_angle_atom_site_label_2
_geom_angle_atom_site_label_3
_geom_angle
_geom_angle_site_symmetry_1
_geom_angle_site_symmetry_3
N1B Ag N2B 139.92(8) . 1_654
N1B Ag N1A 97.17(7) . .
N2B Ag N1A 100.55(8) 1_654 .
N1B Ag N1C 95.52(8) . .
N2B Ag N1C 103.01(8) 1_654 .
N1A Ag N1C 125.00(9) . .
C7C N1C C6C 117.0(2) . .
C7C N1C Ag 122.63(19) . .
C6C N1C Ag 119.9(2) . .
C5C C1C C8C 117.0(3) . .
C5C C1C C2C 121.4(3) . .
C8C C1C C2C 121.5(3) . .
C2C C2C C1C 178.8(5) 2_456 .
C1C C5C C6C 119.6(3) . .
N1C C6C C5C 123.1(3) . .
N1C C7C C8C 123.7(3) . .
C7C C8C C1C 119.5(3) . .
C7B N1B C5B 116.9(2) . .
C7B N1B Ag 120.61(16) . .
C5B N1B Ag 121.21(16) . .
C11B N2B C9B 116.5(2) . .
C11B N2B Ag 123.77(17) . 1_456
C9B N2B Ag 117.19(17) . 1_456
C8B C1B C6B 117.9(2) . .
C8B C1B C2B 120.8(2) . .
C6B C1B C2B 121.3(2) . .
C3B C2B C1B 178.6(3) . .
C2B C3B C4B 176.1(3) . .
C10B C4B C12B 117.6(2) . .
C10B C4B C3B 121.5(2) . .
C12B C4B C3B 120.9(2) . .
N1B C5B C6B 123.5(2) . .
C5B C6B C1B 119.1(2) . .
N1B C7B C8B 123.7(2) . .
C7B C8B C1B 118.8(2) . .
N2B C9B C10B 123.6(2) . .
C9B C10B C4B 119.3(2) . .
N2B C11B C12B 123.8(2) . .
C11B C12B C4B 119.0(2) . .
C7A N1A C5A 117.0(2) . .
C7A N1A Ag 130.34(18) . .
C5A N1A Ag 112.65(19) . .
C9A N2A C11A 115.6(3) . .
C6A C1A C8A 117.7(2) . .
C6A C1A C2A 120.1(3) . .
C8A C1A C2A 122.2(3) . .
C3A C2A C1A 176.0(3) . .
C2A C3A C4A 176.3(3) . .
C10A C4A C12A 117.4(2) . .
C10A C4A C3A 119.1(3) . .
C12A C4A C3A 123.6(2) . .
N1A C5A C6A 123.6(3) . .
C5A C6A C1A 119.3(3) . .
N1A C7A C8A 123.6(3) . .
C7A C8A C1A 118.8(3) . .
N2A C9A C10A 125.0(3) . .
C9A C10A C4A 119.2(3) . .
N2A C11A C12A 124.2(3) . .
C11A C12A C4A 118.6(3) . .
F2 B F3 115.7(5) . .
F4B B F2B 112.5(6) . .
F2 B F1 108.9(4) . .
F3 B F1 113.4(4) . .
F4B B F1 116.2(5) . .
F2B B F1 108.3(5) . .
F4B B F3B 106.8(5) . .
F2B B F3B 104.7(5) . .
F1 B F3B 107.5(5) . .
F2 B F4 105.2(5) . .
F3 B F4 108.3(5) . .
F1 B F4 104.3(4) . .

loop_
_geom_bond_atom_site_label_1
_geom_bond_atom_site_label_2
_geom_bond_distance
_geom_bond_site_symmetry_2
Ag N1B 2.300(2) .
Ag N2B 2.301(2) 1_654
Ag N1A 2.415(2) .
Ag N1C 2.424(2) .
N1C C7C 1.321(4) .
N1C C6C 1.333(4) .
C1C C5C 1.380(5) .
C1C C8C 1.383(5) .
C1C C2C 1.434(4) .
C2C C2C 1.197(6) 2_456
C5C C6C 1.382(4) .
C7C C8C 1.377(4) .
N1B C7B 1.340(3) .
N1B C5B 1.340(3) .
N2B C11B 1.335(3) .
N2B C9B 1.339(3) .
N2B Ag 2.301(2) 1_456
C1B C8B 1.390(3) .
C1B C6B 1.393(3) .
C1B C2B 1.434(3) .
C2B C3B 1.189(3) .
C3B C4B 1.437(3) .
C4B C10B 1.382(4) .
C4B C12B 1.390(3) .
C5B C6B 1.376(3) .
C7B C8B 1.381(3) .
C9B C10B 1.377(3) .
C11B C12B 1.378(3) .
N1A C7A 1.330(4) .
N1A C5A 1.343(4) .
N2A C9A 1.332(4) .
N2A C11A 1.332(4) .
C1A C6A 1.387(4) .
C1A C8A 1.393(4) .
C1A C2A 1.437(4) .
C2A C3A 1.193(4) .
C3A C4A 1.433(3) .
C4A C10A 1.387(4) .
C4A C12A 1.387(4) .
C5A C6A 1.374(4) .
C7A C8A 1.386(4) .
C9A C10A 1.359(4) .
C11A C12A 1.386(4) .
B F2 1.264(5) .
B F3 1.266(5) .
B F4B 1.268(6) .
B F2B 1.287(6) .
B F1 1.307(5) .
B F3B 1.343(6) .
B F4 1.348(5) .
